data_2004191
loop_
_publ_author_name
'Biswas, G.'
'Chandra, T.'
'Avasthi, K.'
'Maulik, P. R.'

_publ_section_title 1,3-Bis[4,6-bis(methylthio)-1<i>H</i>-pyrazolo[3,4-<i>d</i>]pyrimidin-1-yl]propane
_journal_issue 11
_journal_name_full 'Acta Crystallographica Section C'
_journal_page_first 2453
_journal_page_last 2455
_journal_paper_doi 10.1107/S0108270195006524
_journal_volume 51
_journal_year 1995
_chemical_formula_sum 'C17 H20 N8 S4'
_chemical_formula_weight 464.65
_space_group_IT_number 2
_symmetry_cell_setting triclinic
_symmetry_space_group_name_Hall '-P 1'
_symmetry_space_group_name_H-M 'P -1'
_atom_type_scat_source 'SHELX93 (Sheldrick, 1993)'
_cell_angle_alpha 96.20(6)
_cell_angle_beta 102.31(5)
_cell_angle_gamma 115.17(6)
_cell_formula_units_Z 2
_cell_length_a 9.397(6)
_cell_length_b 9.627(8)
_cell_length_c 13.805(8)
_cell_measurement_reflns_used 25
_cell_measurement_temperature 293
_cell_measurement_theta_max 15
_cell_measurement_theta_min 10
_cell_volume 1076.1(15)
_diffrn_measurement_device 'Enraf-Nonius CAD-4'
_diffrn_measurement_method '\w/2\q scans'
_diffrn_radiation_type MoK\a
_diffrn_radiation_wavelength 0.71073
_diffrn_reflns_av_R_equivalents 0.015
_diffrn_reflns_limit_h_max 9
_diffrn_reflns_limit_h_min -11
_diffrn_reflns_limit_k_max 11
_diffrn_reflns_limit_k_min 0
_diffrn_reflns_limit_l_max 16
_diffrn_reflns_limit_l_min -16
_diffrn_reflns_number 4029
_diffrn_reflns_theta_max 24.98
_diffrn_standards_decay_% <0.5
_diffrn_standards_interval_time 60
_diffrn_standards_number 3
_exptl_absorpt_coefficient_mu 0.463
_exptl_absorpt_correction_type none
_exptl_crystal_colour colourless
_exptl_crystal_density_diffrn 1.434
_exptl_crystal_description rectangular
_exptl_crystal_size_max 0.4
_exptl_crystal_size_mid 0.3
_exptl_crystal_size_min 0.2
_refine_diff_density_max 0.339
_refine_diff_density_min -0.192
_refine_ls_extinction_method none
_refine_ls_goodness_of_fit_obs 0.782
_refine_ls_hydrogen_treatment 'H atoms riding on parent atoms'
_refine_ls_number_parameters 3770
_refine_ls_number_reflns 266
_refine_ls_R_factor_obs 0.037
_refine_ls_shift/esd_max 0.001
_refine_ls_structure_factor_coef Fsqd
_refine_ls_weighting_scheme
;
w = 1/[\s^2^(F~o~)^2^ + 10.0 + 0.45P + (0.047P)^2^ where
P = max(0.33F~o~^2^) + 0.667F~c~^2^
;
_refine_ls_wR_factor_obs 0.079
_reflns_number_observed 3364
_reflns_number_total 3776
_reflns_observed_criterion I>2\s(I)
_cod_data_source_file vj1023.cif
_cod_data_source_block vj1023a
_cod_original_cell_volume 1076.1(13)
_cod_database_code 2004191

loop_
_symmetry_equiv_pos_as_xyz
x,y,z
-x,-y,-z

loop_
_atom_site_label
_atom_site_fract_x
_atom_site_fract_y
_atom_site_fract_z
_atom_site_U_iso_or_equiv
N(1) -.2198(2) .3973(2) .5828(1) .052(1)
N(2) -.3518(2) .4263(2) .5537(1) .063(1)
C(3) -.2912(3) .5793(3) .5655(2) .061(1)
C(3A) -.1181(2) .6553(2) .6022(1) .050(1)
C(4) .0143(2) .8077(2) .6316(1) .052(1)
S(4) -.0266(1) .9665(1) .6251(1) .074(1)
C(S4) .1731(4) 1.1298(3) .6667(2) .095(1)
N(5) .1670(2) .8285(2) .6654(1) .054(1)
C(6) .1871(2) .6973(2) .6713(1) .049(1)
S(6) .3950(1) .7464(1) .7194(1) .065(1)
C(S6) .3849(3) .5562(3) .7172(2) .069(1)
N(7) .0743(2) .5481(2) .6465(1) .048(1)
C(7A) -.0780(2) .5332(2) .6122(1) .045(1)
C(8) -.2413(3) .2386(2) .5801(2) .057(1)
C(9) -.3672(3) .1468(2) .6317(2) .070(1)
C(10) -.3419(3) .2333(3) .7375(2) .077(1)
N(1') -.1751(3) .2977(2) .8019(1) .073(1)
N(2') -.1037(4) .2018(3) .8212(2) .097(1)
C(3') .0457(5) .2939(4) .8776(2) .094(1)
C(3'A) .0809(3) .4546(3) .8969(2) .066(1)
C(4') .2108(3) .6056(3) .9443(2) .062(1)
S(4') .4018(1) .6248(1) 1.0074(1) .101(1)
C(S4') .5287(3) .8342(5) 1.0370(3) .111(1)
N(5') .1881(2) .7315(2) .9415(1) .054(1)
C(6') .0357(2) .7084(2) .8917(1) .044(1)
S(6') .0253(1) .8858(1) .9001(1) .052(1)
C(S6') -.1887(2) .8208(2) .8450(2) .056(1)
N(7') -.0965(2) .5743(2) .8426(1) .048(1)
C(7'A) -.0671(3) .4499(2) .8464(1) .056(1)
H(3) -.3543(3) .6314(3) .5515(2) .074(2)
H1(CS4) .1643(4) 1.2258(3) .6692(16) .143
H2(CS4) .2337(10) 1.1230(14) .6200(9) .143
H3(CS4) .2292(10) 1.1288(15) .7332(7) .143
H1(CS6) .4939(3) .5674(3) .7402(12) .104
H2(CS6) .3330(19) .4931(7) .6490(3) .104
H3(CS6) .3223(16) .5059(8) .7611(10) .104
H(8A) -.1368(3) .2436(2) .6133(2) .069
H(8B) -.2752(3) .1830(2) .5098(2) .069
H(9A) -.3639(3) .0483(2) .6364(2) .084
H(9B) -.4756(3) .1214(2) .5896(2) .084
H(10A) -.3707(3) .3182(3) .7316(2) .093
H(10B) -.4154(3) .1612(3) .7694(2) .093
H(3') .1212(5) .2584(4) .9025(2) .112
H1(CS4') .6376(9) .8594(5) 1.0760(17) .166
H2(CS4') .4834(18) .8848(5) 1.0757(17) .166
H3(CS4') .5329(25) .8704(6) .9750(3) .166
H1(CS6') -.2101(4) .9099(3) .8489(10) .085
H2(CS6') -.2504(2) .7495(13) .8815(7) .085
H3(CS6') -.2206(4) .7680(15) .7751(3) .085

loop_
_geom_angle_atom_site_label_1
_geom_angle_atom_site_label_2
_geom_angle_atom_site_label_3
_geom_angle
_geom_angle_publ_flag
N(2) N(1) C(7A) 110.64(17) no
N(2) N(1) C(8) 121.38(17) no
C(7A) N(1) C(8) 127.98(18) no
N(1) N(2) C(3) 106.17(18) no
N(2) C(3) C(3A) 111.5(2) no
C(3) C(3A) C(4) 139.8(2) no
C(3) C(3A) C(7A) 104.26(19) no
C(4) C(3A) C(7A) 115.95(18) no
C(3A) C(4) S(4) 118.57(17) no
C(3A) C(4) N(5) 120.11(19) no
S(4) C(4) N(5) 121.30(16) no
C(4) S(4) C(S4) 102.57(14) no
C(4) N(5) C(6) 117.26(18) no
N(5) C(6) S(6) 111.20(15) no
N(5) C(6) N(7) 128.83(19) no
S(6) C(6) N(7) 119.96(17) no
C(6) S(6) C(S6) 101.56(13) no
C(6) N(7) C(7A) 111.66(18) no
N(1) C(7A) C(3A) 107.45(17) no
N(1) C(7A) N(7) 126.37(18) no
C(3A) C(7A) N(7) 126.17(18) no
N(1) C(8) C(9) 112.92(18) no
C(8) C(9) C(10) 114.09(19) no
C(9) C(10) N(1') 113.1(2) no
C(10) N(1') N(2') 120.6(2) no
C(10) N(1') C(7'A) 128.7(2) no
N(2') N(1') C(7'A) 110.6(2) no
N(1') N(2') C(3') 106.0(2) no
N(2') C(3') C(3'A) 112.5(3) no
C(3') C(3'A) C(4') 141.1(3) no
C(3') C(3'A) C(7'A) 103.2(3) no
C(4') C(3'A) C(7'A) 115.65(19) no
C(3'A) C(4') S(4') 119.30(18) no
C(3'A) C(4') N(5') 120.4(2) no
S(4') C(4') N(5') 120.3(2) no
C(4') S(4') C(S4') 102.19(15) no
C(4') N(5') C(6') 117.4(2) no
N(5') C(6') S(6') 111.30(16) no
N(5') C(6') N(7') 128.76(18) no
S(6') C(6') N(7') 119.94(15) no
C(6') S(6') C(S6') 102.15(12) no
C(6') N(7') C(7'A) 111.72(18) no
N(1') C(7'A) C(3'A) 107.7(2) no
N(1') C(7'A) N(7') 126.2(2) no
C(3'A) C(7'A) N(7') 126.1(2) no

loop_
_geom_bond_atom_site_label_1
_geom_bond_atom_site_label_2
_geom_bond_distance
_geom_bond_publ_flag
N(1) N(2) 1.372(2) no
N(1) C(7A) 1.350(3) no
N(1) C(8) 1.449(3) no
N(2) C(3) 1.310(3) no
C(3) C(3A) 1.413(3) no
C(3A) C(4) 1.403(3) no
C(3A) C(7A) 1.390(3) no
C(4) S(4) 1.734(2) no
C(4) N(5) 1.329(3) no
S(4) C(S4) 1.778(4) no
N(5) C(6) 1.362(3) no
C(6) S(6) 1.753(2) no
C(6) N(7) 1.322(3) no
S(6) C(S6) 1.789(3) no
N(7) C(7A) 1.347(3) no
C(8) C(9) 1.515(3) no
C(9) C(10) 1.517(3) no
C(10) N(1') 1.446(4) no
N(1') N(2') 1.371(3) no
N(1') C(7'A) 1.352(3) no
N(2') C(3') 1.300(4) no
C(3') C(3'A) 1.419(4) no
C(3'A) C(4') 1.405(4) no
C(3'A) C(7'A) 1.396(3) no
C(4') S(4') 1.741(3) no
C(4') N(5') 1.321(3) no
S(4') C(S4') 1.795(4) no
N(5') C(6') 1.360(3) no
C(6') S(6') 1.745(2) no
C(6') N(7') 1.326(3) no
S(6') C(S6') 1.785(2) no
N(7') C(7'A) 1.343(3) no

loop_
_geom_torsion_atom_site_label_1
_geom_torsion_atom_site_label_2
_geom_torsion_atom_site_label_3
_geom_torsion_atom_site_label_4
_geom_torsion
_geom_torsion_publ_flag
C7A N1 C8 C9 130.1(2) yes
N2 N1 C8 C9 -49.7(3) yes
N1 C8 C9 C10 -50.0(3) yes
C8 C9 C10 N1' -49.5(3) yes
C9 C10 N1' N2' -57.7(3) yes
C9 C10 N1' C7'A 119.0(2) yes
